data_4107207
loop_
_publ_author_name
'Katsunori Suzuki'
'Tsukasa Matsuo'
'Daisuke Hashizume'
'Kohei Tamao'

_publ_section_title
;
 Room-Temperature Dissociation of 1,2-Dibromodisilenes to Bromosilylenes
;
_journal_name_full 'Journal of the American Chemical Society'
_journal_page_first 19710
_journal_page_last 19713
_journal_paper_doi 10.1021/ja209736d
_journal_volume 133
_journal_year 2011
_chemical_formula_moiety 'C33 H49 Br N2 Si, C6 H6'
_chemical_formula_sum 'C39 H55 Br N2 Si'
_chemical_formula_weight 659.85
_chemical_name_systematic
;
 ?
;
_space_group_IT_number 33
_symmetry_cell_setting orthorhombic
_symmetry_space_group_name_Hall 'P 2c -2n'
_symmetry_space_group_name_H-M 'P n a 21'
_atom_sites_solution_hydrogens geom
_atom_sites_solution_primary direct
_atom_sites_solution_secondary difmap
_audit_creation_method SHELXL-97
_cell_angle_alpha 90
_cell_angle_beta 90
_cell_angle_gamma 90
_cell_formula_units_Z 4
_cell_length_a 19.547(3)
_cell_length_b 12.5450(19)
_cell_length_c 14.345(2)
_cell_measurement_reflns_used 9201
_cell_measurement_temperature 153
_cell_measurement_theta_max 27.5
_cell_measurement_theta_min 3.0
_cell_volume 3517.6(9)
_computing_cell_refinement CrystalClear
_computing_data_collection CrystalClear
_computing_data_reduction CrystalClear
_computing_molecular_graphics 'ORTEP-3 for Windows'
_computing_publication_material SHELXL-97
_computing_structure_refinement SHELXL-97
_computing_structure_solution SIR-97
_diffrn_ambient_temperature 153
_diffrn_detector_area_resol_mean 7.31
_diffrn_measured_fraction_theta_full 0.998
_diffrn_measured_fraction_theta_max 0.998
_diffrn_measurement_device_type 'Rigaku AFC-10 with Saturn724+'
_diffrn_measurement_method \w-scan
_diffrn_radiation_monochromator graphite
_diffrn_radiation_source 'fine-focus rotating anode'
_diffrn_radiation_type MoK\a
_diffrn_radiation_wavelength 0.71073
_diffrn_reflns_av_R_equivalents 0.0395
_diffrn_reflns_av_sigmaI/netI 0.0612
_diffrn_reflns_limit_h_max 25
_diffrn_reflns_limit_h_min -18
_diffrn_reflns_limit_k_max 15
_diffrn_reflns_limit_k_min -16
_diffrn_reflns_limit_l_max 18
_diffrn_reflns_limit_l_min -18
_diffrn_reflns_number 27543
_diffrn_reflns_theta_full 27.48
_diffrn_reflns_theta_max 27.48
_diffrn_reflns_theta_min 3.00
_diffrn_standards_number 0
_exptl_absorpt_coefficient_mu 1.232
_exptl_absorpt_correction_T_max 0.940
_exptl_absorpt_correction_T_min 0.816
_exptl_absorpt_correction_type multi-scan
_exptl_absorpt_process_details
;
 REQAB implimented in the CrystalClear program.
;
_exptl_crystal_colour orange
_exptl_crystal_density_diffrn 1.246
_exptl_crystal_description plate
_exptl_crystal_F_000 1408
_exptl_crystal_size_max 0.25
_exptl_crystal_size_mid 0.10
_exptl_crystal_size_min 0.05
_refine_diff_density_max 0.574
_refine_diff_density_min -0.394
_refine_diff_density_rms 0.061
_refine_ls_abs_structure_details 'Flack H D (1983), Acta Cryst. A39, 876-881'
_refine_ls_abs_structure_Flack 0.057(6)
_refine_ls_extinction_method none
_refine_ls_goodness_of_fit_ref 0.970
_refine_ls_hydrogen_treatment constr
_refine_ls_matrix_type full
_refine_ls_number_parameters 424
_refine_ls_number_reflns 7973
_refine_ls_number_restraints 8
_refine_ls_restrained_S_all 0.969
_refine_ls_R_factor_all 0.0549
_refine_ls_R_factor_gt 0.0408
_refine_ls_shift/su_max 0.001
_refine_ls_shift/su_mean 0.000
_refine_ls_structure_factor_coef Fsqd
_refine_ls_weighting_details 'calc w=1/[\s^2^(Fo^2^)+(0.0398P)^2^] where P=(Fo^2^+2Fc^2^)/3'
_refine_ls_weighting_scheme calc
_refine_ls_wR_factor_gt 0.0769
_refine_ls_wR_factor_ref 0.0833
_reflns_number_gt 6258
_reflns_number_total 7973
_reflns_threshold_expression I>2\s(I)
_cod_data_source_file ja209736d_si_003.cif
_cod_data_source_block Si-PPy
_cod_original_cell_volume 3517.7(9)
_cod_database_code 4107207

loop_
_symmetry_equiv_pos_as_xyz
'x, y, z'
'-x+1/2, y+1/2, z+1/2'
'x+1/2, -y+1/2, z'
'-x, -y, z+1/2'

loop_
_atom_site_label
_atom_site_type_symbol
_atom_site_fract_x
_atom_site_fract_y
_atom_site_fract_z
_atom_site_U_iso_or_equiv
_atom_site_adp_type
_atom_site_occupancy
_atom_site_symmetry_multiplicity
_atom_site_calc_flag
_atom_site_refinement_flags
_atom_site_disorder_assembly
_atom_site_disorder_group
Br1 Br 0.430651(13) 0.36594(2) 0.22799(3) 0.03477(9) Uani 1 1 d . . .
Si1 Si 0.34198(4) 0.40892(6) 0.33661(6) 0.02520(17) Uani 1 1 d . . .
N1 N 0.32869(10) 0.55452(17) 0.29494(15) 0.0210(5) Uani 1 1 d . . .
N2 N 0.31126(11) 0.88483(16) 0.27829(16) 0.0239(5) Uani 1 1 d . . .
C1 C 0.25443(13) 0.35151(19) 0.29278(19) 0.0193(5) Uani 1 1 d . . .
C2 C 0.21239(14) 0.3201(2) 0.36931(18) 0.0202(6) Uani 1 1 d . . .
C3 C 0.22713(15) 0.3227(2) 0.47660(18) 0.0240(6) Uani 1 1 d . . .
C4 C 0.16566(15) 0.2620(2) 0.5172(2) 0.0327(7) Uani 1 1 d . . .
H4A H 0.1500 0.2974 0.5750 0.039 Uiso 1 1 calc R . .
H4B H 0.1794 0.1882 0.5329 0.039 Uiso 1 1 calc R . .
C5 C 0.10688(14) 0.2597(2) 0.44528(17) 0.0225(6) Uani 1 1 d . . .
C6 C 0.14489(14) 0.2842(2) 0.35618(18) 0.0182(6) Uani 1 1 d . . .
C7 C 0.11865(14) 0.2709(2) 0.26686(18) 0.0215(6) Uani 1 1 d . . .
H7 H 0.0737 0.2440 0.2583 0.026 Uiso 1 1 calc R . .
C8 C 0.15864(14) 0.2971(2) 0.19049(17) 0.0214(6) Uani 1 1 d . . .
C9 C 0.13578(16) 0.2884(2) 0.08975(18) 0.0259(7) Uani 1 1 d . . .
C10 C 0.18997(15) 0.3587(2) 0.04237(19) 0.0277(6) Uani 1 1 d . . .
H10A H 0.1721 0.4319 0.0343 0.033 Uiso 1 1 calc R . .
H10B H 0.2012 0.3296 -0.0199 0.033 Uiso 1 1 calc R . .
C11 C 0.25461(15) 0.3608(2) 0.10383(19) 0.0258(6) Uani 1 1 d . . .
C12 C 0.22491(14) 0.33893(19) 0.20213(17) 0.0207(6) Uani 1 1 d . . .
C13 C 0.29190(15) 0.2637(3) 0.5103(2) 0.0350(7) Uani 1 1 d . . .
H13A H 0.2950 0.1943 0.4792 0.042 Uiso 1 1 calc R . .
H13B H 0.2893 0.2530 0.5779 0.042 Uiso 1 1 calc R . .
H13C H 0.3325 0.3062 0.4953 0.042 Uiso 1 1 calc R . .
C14 C 0.22965(16) 0.4384(2) 0.5115(2) 0.0329(7) Uani 1 1 d . . .
H14A H 0.2713 0.4729 0.4883 0.039 Uiso 1 1 calc R . .
H14B H 0.2298 0.4390 0.5799 0.039 Uiso 1 1 calc R . .
H14C H 0.1894 0.4771 0.4887 0.039 Uiso 1 1 calc R . .
C15 C 0.05539(16) 0.3485(3) 0.4706(2) 0.0390(8) Uani 1 1 d . . .
H15A H 0.0391 0.3354 0.5349 0.047 Uiso 1 1 calc R . .
H15B H 0.0803 0.4172 0.4711 0.047 Uiso 1 1 calc R . .
C16 C -0.00618(17) 0.3610(3) 0.4088(2) 0.0482(9) Uani 1 1 d . . .
H16A H -0.0352 0.4184 0.4328 0.058 Uiso 1 1 calc R . .
H16B H -0.0321 0.2942 0.4079 0.058 Uiso 1 1 calc R . .
H16C H 0.0087 0.3785 0.3453 0.058 Uiso 1 1 calc R . .
C17 C 0.07420(15) 0.1488(2) 0.4407(2) 0.0314(7) Uani 1 1 d . . .
H17A H 0.0419 0.1473 0.3875 0.038 Uiso 1 1 calc R . .
H17B H 0.1106 0.0960 0.4275 0.038 Uiso 1 1 calc R . .
C18 C 0.03625(18) 0.1136(3) 0.5272(2) 0.0479(9) Uani 1 1 d . . .
H18A H 0.0216 0.0394 0.5199 0.058 Uiso 1 1 calc R . .
H18B H -0.0039 0.1591 0.5363 0.058 Uiso 1 1 calc R . .
H18C H 0.0665 0.1196 0.5814 0.058 Uiso 1 1 calc R . .
C19 C 0.06300(16) 0.3268(3) 0.0730(2) 0.0379(8) Uani 1 1 d . . .
H19A H 0.0553 0.3293 0.0048 0.045 Uiso 1 1 calc R . .
H19B H 0.0313 0.2727 0.0988 0.045 Uiso 1 1 calc R . .
C20 C 0.0435(2) 0.4337(3) 0.1130(3) 0.0516(10) Uani 1 1 d . . .
H20A H -0.0045 0.4488 0.0986 0.062 Uiso 1 1 calc R . .
H20B H 0.0726 0.4892 0.0857 0.062 Uiso 1 1 calc R . .
H20C H 0.0499 0.4326 0.1808 0.062 Uiso 1 1 calc R . .
C21 C 0.14136(16) 0.1714(2) 0.0514(2) 0.0332(7) Uani 1 1 d . . .
H21A H 0.1230 0.1707 -0.0130 0.040 Uiso 1 1 calc R . .
H21B H 0.1905 0.1526 0.0475 0.040 Uiso 1 1 calc R . .
C22 C 0.10543(17) 0.0854(2) 0.1061(2) 0.0386(8) Uani 1 1 d . . .
H22A H 0.1120 0.0165 0.0751 0.046 Uiso 1 1 calc R . .
H22B H 0.0564 0.1016 0.1096 0.046 Uiso 1 1 calc R . .
H22C H 0.1245 0.0821 0.1692 0.046 Uiso 1 1 calc R . .
C23 C 0.30405(16) 0.2712(2) 0.0743(2) 0.0335(7) Uani 1 1 d . . .
H23A H 0.2828 0.2018 0.0863 0.040 Uiso 1 1 calc R . .
H23B H 0.3465 0.2770 0.1103 0.040 Uiso 1 1 calc R . .
H23C H 0.3143 0.2779 0.0077 0.040 Uiso 1 1 calc R . .
C24 C 0.28971(16) 0.4687(2) 0.0905(2) 0.0329(7) Uani 1 1 d . . .
H24A H 0.3328 0.4697 0.1253 0.040 Uiso 1 1 calc R . .
H24B H 0.2597 0.5255 0.1136 0.040 Uiso 1 1 calc R . .
H24C H 0.2990 0.4801 0.0241 0.040 Uiso 1 1 calc R . .
C25 C 0.26732(14) 0.6035(2) 0.29784(19) 0.0239(6) Uani 1 1 d . A .
H25 H 0.2275 0.5606 0.3042 0.029 Uiso 1 1 calc R . .
C26 C 0.25932(13) 0.7114(2) 0.29216(18) 0.0227(6) Uani 1 1 d . . .
H26 H 0.2147 0.7415 0.2944 0.027 Uiso 1 1 calc R A .
C27 C 0.31684(13) 0.7786(2) 0.28305(18) 0.0194(5) Uani 1 1 d . A .
C28 C 0.38101(14) 0.7262(2) 0.27835(19) 0.0247(6) Uani 1 1 d . . .
H28 H 0.4217 0.7665 0.2701 0.030 Uiso 1 1 calc R A .
C29 C 0.38427(14) 0.6188(2) 0.2856(2) 0.0234(6) Uani 1 1 d . A .
H29 H 0.4281 0.5862 0.2841 0.028 Uiso 1 1 calc R . .
C30A C 0.24565(14) 0.94172(19) 0.2878(2) 0.0268(6) Uani 0.631(10) 1 d PD A 1
H30A H 0.2264 0.9325 0.3511 0.032 Uiso 0.631(10) 1 calc PR A 1
H30B H 0.2120 0.9163 0.2414 0.032 Uiso 0.631(10) 1 calc PR A 1
C31A C 0.2651(3) 1.0585(3) 0.2699(6) 0.0343(14) Uani 0.631(10) 1 d PD A 1
H31A H 0.2606 1.0764 0.2030 0.041 Uiso 0.631(10) 1 calc PR A 1
H31B H 0.2359 1.1072 0.3068 0.041 Uiso 0.631(10) 1 calc PR A 1
C32A C 0.3392(3) 1.0657(4) 0.3010(7) 0.044(2) Uani 0.631(10) 1 d PD A 1
H32A H 0.3423 1.0767 0.3692 0.053 Uiso 0.631(10) 1 calc PR A 1
H32B H 0.3630 1.1248 0.2689 0.053 Uiso 0.631(10) 1 calc PR A 1
C33A C 0.36978(14) 0.9575(2) 0.2730(2) 0.0344(7) Uani 0.631(10) 1 d PD A 1
H33A H 0.3887 0.9600 0.2091 0.041 Uiso 0.631(10) 1 calc PR A 1
H33B H 0.4064 0.9358 0.3168 0.041 Uiso 0.631(10) 1 calc PR A 1
C30B C 0.24565(14) 0.94172(19) 0.2878(2) 0.0268(6) Uani 0.369(10) 1 d PD A 2
H30C H 0.2182 0.9125 0.3399 0.032 Uiso 0.369(10) 1 calc PR A 2
H30D H 0.2186 0.9379 0.2296 0.032 Uiso 0.369(10) 1 calc PR A 2
C31B C 0.2687(7) 1.0563(5) 0.3081(8) 0.0343(14) Uani 0.369(10) 1 d PD A 2
H31C H 0.2348 1.1085 0.2847 0.041 Uiso 0.369(10) 1 calc PR A 2
H31D H 0.2753 1.0676 0.3759 0.041 Uiso 0.369(10) 1 calc PR A 2
C32B C 0.3359(6) 1.0662(6) 0.2560(9) 0.044(2) Uani 0.369(10) 1 d PD A 2
H32C H 0.3641 1.1249 0.2815 0.053 Uiso 0.369(10) 1 calc PR A 2
H32D H 0.3281 1.0787 0.1887 0.053 Uiso 0.369(10) 1 calc PR A 2
C33B C 0.36978(14) 0.9575(2) 0.2730(2) 0.0344(7) Uani 0.369(10) 1 d PD A 2
H33C H 0.4006 0.9381 0.2210 0.041 Uiso 0.369(10) 1 calc PR A 2
H33D H 0.3961 0.9574 0.3320 0.041 Uiso 0.369(10) 1 calc PR A 2
C34 C 0.07506(16) 0.6426(3) 0.3020(3) 0.0486(9) Uani 1 1 d . . .
H34 H 0.0783 0.5673 0.2966 0.058 Uiso 1 1 calc R . .
C35 C 0.06899(16) 0.6897(3) 0.3884(3) 0.0498(9) Uani 1 1 d . . .
H35 H 0.0691 0.6466 0.4429 0.060 Uiso 1 1 calc R . .
C36 C 0.06269(16) 0.7992(4) 0.3965(3) 0.0536(10) Uani 1 1 d . . .
H36 H 0.0569 0.8310 0.4562 0.064 Uiso 1 1 calc R . .
C37 C 0.06479(17) 0.8611(3) 0.3189(3) 0.0525(11) Uani 1 1 d . . .
H37 H 0.0616 0.9364 0.3244 0.063 Uiso 1 1 calc R . .
C38 C 0.07167(16) 0.8147(3) 0.2312(4) 0.0521(9) Uani 1 1 d . . .
H38 H 0.0731 0.8583 0.1771 0.063 Uiso 1 1 calc R . .
C39 C 0.07633(15) 0.7066(3) 0.2230(4) 0.0509(8) Uani 1 1 d . . .
H39 H 0.0805 0.6750 0.1631 0.061 Uiso 1 1 calc R . .

loop_
_atom_site_aniso_label
_atom_site_aniso_U_11
_atom_site_aniso_U_22
_atom_site_aniso_U_33
_atom_site_aniso_U_23
_atom_site_aniso_U_13
_atom_site_aniso_U_12
Br1 0.02564(13) 0.03094(14) 0.04773(18) -0.00053(19) 0.00259(17) 0.00489(11)
Si1 0.0251(4) 0.0231(4) 0.0274(4) 0.0034(4) -0.0030(3) -0.0018(3)
N1 0.0189(11) 0.0217(11) 0.0224(12) -0.0020(10) 0.0002(9) -0.0019(9)
N2 0.0244(12) 0.0184(11) 0.0289(13) 0.0005(10) -0.0019(10) -0.0039(9)
C1 0.0229(14) 0.0153(13) 0.0197(13) 0.0025(12) 0.0020(12) 0.0017(10)
C2 0.0290(15) 0.0142(12) 0.0173(13) 0.0019(11) 0.0004(11) 0.0006(11)
C3 0.0316(16) 0.0245(15) 0.0159(14) -0.0014(12) -0.0009(12) -0.0048(12)
C4 0.0435(19) 0.0364(17) 0.0182(14) 0.0002(13) 0.0009(14) -0.0087(14)
C5 0.0270(15) 0.0237(14) 0.0167(13) 0.0044(11) 0.0049(11) 0.0033(12)
C6 0.0256(15) 0.0133(13) 0.0157(14) 0.0006(11) 0.0028(11) 0.0028(11)
C7 0.0252(15) 0.0190(13) 0.0203(13) -0.0021(11) -0.0033(11) -0.0027(11)
C8 0.0280(15) 0.0195(13) 0.0168(13) -0.0006(11) -0.0007(11) 0.0012(11)
C9 0.0354(18) 0.0281(16) 0.0143(14) 0.0006(12) 0.0000(12) -0.0033(13)
C10 0.0394(17) 0.0290(15) 0.0147(14) 0.0011(12) -0.0008(12) -0.0054(13)
C11 0.0372(17) 0.0249(15) 0.0154(14) -0.0018(12) -0.0003(13) -0.0036(13)
C12 0.0284(15) 0.0145(12) 0.0194(15) 0.0005(10) 0.0026(11) 0.0002(11)
C13 0.0430(18) 0.0377(18) 0.0244(16) 0.0078(14) -0.0065(15) 0.0040(14)
C14 0.0413(19) 0.0319(17) 0.0255(16) -0.0073(14) -0.0009(14) -0.0037(14)
C15 0.0404(19) 0.046(2) 0.0300(18) 0.0001(15) 0.0051(14) 0.0099(15)
C16 0.039(2) 0.069(3) 0.0360(19) -0.0022(19) 0.0049(16) 0.0183(17)
C17 0.0318(17) 0.0371(18) 0.0253(16) 0.0026(13) 0.0022(13) -0.0104(14)
C18 0.046(2) 0.063(2) 0.0352(19) 0.0119(18) 0.0054(17) -0.0173(18)
C19 0.042(2) 0.0467(19) 0.0248(16) 0.0015(15) -0.0094(14) 0.0058(16)
C20 0.067(3) 0.040(2) 0.048(2) -0.0009(18) -0.0191(19) 0.0235(18)
C21 0.0386(18) 0.0346(17) 0.0264(16) -0.0082(13) 0.0023(14) -0.0067(14)
C22 0.042(2) 0.0305(17) 0.043(2) -0.0098(15) 0.0000(16) -0.0025(15)
C23 0.0373(18) 0.0350(18) 0.0282(17) -0.0045(14) 0.0082(13) -0.0021(14)
C24 0.048(2) 0.0265(16) 0.0242(16) 0.0052(13) 0.0012(14) -0.0118(14)
C25 0.0196(14) 0.0240(14) 0.0281(15) -0.0014(12) -0.0010(12) -0.0050(11)
C26 0.0177(14) 0.0243(14) 0.0261(15) -0.0001(12) 0.0011(11) -0.0020(11)
C27 0.0238(14) 0.0197(13) 0.0148(13) -0.0001(11) -0.0022(11) -0.0005(11)
C28 0.0216(15) 0.0226(14) 0.0299(15) 0.0002(12) 0.0023(12) -0.0042(11)
C29 0.0159(13) 0.0240(14) 0.0302(15) -0.0038(12) 0.0013(11) -0.0012(10)
C30A 0.0320(16) 0.0219(14) 0.0264(15) -0.0003(12) 0.0034(13) 0.0044(12)
C31A 0.046(2) 0.0244(17) 0.032(4) -0.008(2) -0.002(3) 0.0013(15)
C32A 0.046(2) 0.0198(17) 0.067(6) 0.002(3) -0.029(4) -0.0038(16)
C33A 0.0329(17) 0.0246(15) 0.0456(19) -0.0026(14) -0.0021(15) -0.0088(12)
C30B 0.0320(16) 0.0219(14) 0.0264(15) -0.0003(12) 0.0034(13) 0.0044(12)
C31B 0.046(2) 0.0244(17) 0.032(4) -0.008(2) -0.002(3) 0.0013(15)
C32B 0.046(2) 0.0198(17) 0.067(6) 0.002(3) -0.029(4) -0.0038(16)
C33B 0.0329(17) 0.0246(15) 0.0456(19) -0.0026(14) -0.0021(15) -0.0088(12)
C34 0.0304(19) 0.047(2) 0.068(3) 0.000(2) 0.0004(17) -0.0038(15)
C35 0.033(2) 0.063(3) 0.053(3) 0.014(2) 0.0003(17) -0.0013(17)
C36 0.033(2) 0.078(3) 0.049(2) -0.007(2) 0.0002(17) 0.0057(19)
C37 0.0312(19) 0.050(2) 0.076(3) 0.001(2) -0.0162(18) 0.0003(15)
C38 0.0386(17) 0.063(2) 0.054(2) 0.014(3) -0.017(2) -0.0143(16)
C39 0.0384(17) 0.071(2) 0.044(2) -0.009(3) -0.004(2) -0.0110(16)

loop_
_atom_type_symbol
_atom_type_description
_atom_type_scat_dispersion_real
_atom_type_scat_dispersion_imag
_atom_type_scat_source
C C 0.0033 0.0016 'International Tables Vol C Tables 4.2.6.8 and 6.1.1.4'
H H 0.0000 0.0000 'International Tables Vol C Tables 4.2.6.8 and 6.1.1.4'
N N 0.0061 0.0033 'International Tables Vol C Tables 4.2.6.8 and 6.1.1.4'
Si Si 0.0817 0.0704 'International Tables Vol C Tables 4.2.6.8 and 6.1.1.4'
Br Br -0.2901 2.4595 'International Tables Vol C Tables 4.2.6.8 and 6.1.1.4'

loop_
_geom_angle_atom_site_label_1
_geom_angle_atom_site_label_2
_geom_angle_atom_site_label_3
_geom_angle
N1 Si1 C1 97.48(10)
N1 Si1 Br1 96.23(7)
C1 Si1 Br1 109.92(9)
C25 N1 C29 116.4(2)
C25 N1 Si1 122.60(18)
C29 N1 Si1 118.79(18)
C27 N2 C33A 124.0(2)
C27 N2 C30A 123.2(2)
C33A N2 C30A 112.5(2)
C2 C1 C12 115.9(2)
C2 C1 Si1 110.9(2)
C12 C1 Si1 133.1(2)
C6 C2 C1 121.7(2)
C6 C2 C3 108.1(2)
C1 C2 C3 130.1(2)
C4 C3 C14 111.7(2)
C4 C3 C13 106.6(2)
C14 C3 C13 108.9(2)
C4 C3 C2 102.6(2)
C14 C3 C2 110.3(2)
C13 C3 C2 116.7(2)
C3 C4 C5 109.8(2)
C3 C4 H4A 109.7
C5 C4 H4A 109.7
C3 C4 H4B 109.7
C5 C4 H4B 109.7
H4A C4 H4B 108.2
C6 C5 C17 110.7(2)
C6 C5 C4 101.3(2)
C17 C5 C4 110.8(2)
C6 C5 C15 111.9(2)
C17 C5 C15 113.2(2)
C4 C5 C15 108.3(2)
C7 C6 C2 120.5(2)
C7 C6 C5 125.0(2)
C2 C6 C5 114.4(2)
C8 C7 C6 119.5(2)
C8 C7 H7 120.3
C6 C7 H7 120.3
C7 C8 C12 120.9(2)
C7 C8 C9 124.8(2)
C12 C8 C9 114.3(2)
C8 C9 C19 113.8(2)
C8 C9 C10 100.2(2)
C19 C9 C10 113.2(3)
C8 C9 C21 112.4(2)
C19 C9 C21 107.8(2)
C10 C9 C21 109.5(2)
C9 C10 C11 108.8(2)
C9 C10 H10A 109.9
C11 C10 H10A 109.9
C9 C10 H10B 109.9
C11 C10 H10B 109.9
H10A C10 H10B 108.3
C24 C11 C10 108.1(2)
C24 C11 C23 109.3(2)
C10 C11 C23 110.2(2)
C24 C11 C12 116.0(2)
C10 C11 C12 102.1(2)
C23 C11 C12 110.8(2)
C8 C12 C1 121.3(2)
C8 C12 C11 107.6(2)
C1 C12 C11 131.0(2)
C3 C13 H13A 109.5
C3 C13 H13B 109.5
H13A C13 H13B 109.5
C3 C13 H13C 109.5
H13A C13 H13C 109.5
H13B C13 H13C 109.5
C3 C14 H14A 109.5
C3 C14 H14B 109.5
H14A C14 H14B 109.5
C3 C14 H14C 109.5
H14A C14 H14C 109.5
H14B C14 H14C 109.5
C16 C15 C5 117.3(3)
C16 C15 H15A 108.0
C5 C15 H15A 108.0
C16 C15 H15B 108.0
C5 C15 H15B 108.0
H15A C15 H15B 107.2
C15 C16 H16A 109.5
C15 C16 H16B 109.5
H16A C16 H16B 109.5
C15 C16 H16C 109.5
H16A C16 H16C 109.5
H16B C16 H16C 109.5
C18 C17 C5 115.7(3)
C18 C17 H17A 108.3
C5 C17 H17A 108.3
C18 C17 H17B 108.3
C5 C17 H17B 108.3
H17A C17 H17B 107.4
C17 C18 H18A 109.5
C17 C18 H18B 109.5
H18A C18 H18B 109.5
C17 C18 H18C 109.5
H18A C18 H18C 109.5
H18B C18 H18C 109.5
C20 C19 C9 117.2(3)
C20 C19 H19A 108.0
C9 C19 H19A 108.0
C20 C19 H19B 108.0
C9 C19 H19B 108.0
H19A C19 H19B 107.2
C19 C20 H20A 109.5
C19 C20 H20B 109.5
H20A C20 H20B 109.5
C19 C20 H20C 109.5
H20A C20 H20C 109.5
H20B C20 H20C 109.5
C22 C21 C9 117.0(3)
C22 C21 H21A 108.1
C9 C21 H21A 108.1
C22 C21 H21B 108.1
C9 C21 H21B 108.1
H21A C21 H21B 107.3
C21 C22 H22A 109.5
C21 C22 H22B 109.5
H22A C22 H22B 109.5
C21 C22 H22C 109.5
H22A C22 H22C 109.5
H22B C22 H22C 109.5
C11 C23 H23A 109.5
C11 C23 H23B 109.5
H23A C23 H23B 109.5
C11 C23 H23C 109.5
H23A C23 H23C 109.5
H23B C23 H23C 109.5
C11 C24 H24A 109.5
C11 C24 H24B 109.5
H24A C24 H24B 109.5
C11 C24 H24C 109.5
H24A C24 H24C 109.5
H24B C24 H24C 109.5
N1 C25 C26 123.5(2)
N1 C25 H25 118.3
C26 C25 H25 118.3
C25 C26 C27 120.4(2)
C25 C26 H26 119.8
C27 C26 H26 119.8
N2 C27 C26 122.3(2)
N2 C27 C28 122.0(2)
C26 C27 C28 115.7(2)
C29 C28 C27 120.0(2)
C29 C28 H28 120.0
C27 C28 H28 120.0
C28 C29 N1 124.1(3)
C28 C29 H29 118.0
N1 C29 H29 118.0
N2 C30A C31A 103.3(3)
N2 C30A H30A 111.1
N2 C30A H30B 111.1
C32A C31A C30A 104.2(5)
C31A C32A C33A 104.0(4)
N2 C33A C32A 103.4(3)
N2 C33A H33A 111.1
N2 C33A H33B 111.1
C32B C31B H31C 111.0
C32B C31B H31D 111.0
H31C C31B H31D 109.0
C31B C32B H32C 111.2
C31B C32B H32D 111.2
H32C C32B H32D 109.1
C35 C34 C39 119.2(4)
C35 C34 H34 120.4
C39 C34 H34 120.4
C34 C35 C36 120.6(4)
C34 C35 H35 119.7
C36 C35 H35 119.7
C37 C36 C35 119.7(4)
C37 C36 H36 120.2
C35 C36 H36 120.2
C36 C37 C38 120.3(4)
C36 C37 H37 119.9
C38 C37 H37 119.9
C39 C38 C37 120.0(4)
C39 C38 H38 120.0
C37 C38 H38 120.0
C38 C39 C34 120.2(5)
C38 C39 H39 119.9
C34 C39 H39 119.9

loop_
_geom_bond_atom_site_label_1
_geom_bond_atom_site_label_2
_geom_bond_distance
Br1 Si1 2.3922(9)
Si1 N1 1.939(2)
Si1 C1 1.960(3)
N1 C25 1.348(3)
N1 C29 1.359(3)
N2 C27 1.339(3)
N2 C33A 1.465(3)
N2 C30A 1.474(3)
C1 C2 1.427(4)
C1 C12 1.431(4)
C2 C6 1.407(4)
C2 C3 1.566(4)
C3 C4 1.537(4)
C3 C14 1.537(4)
C3 C13 1.544(4)
C4 C5 1.544(4)
C4 H4A 0.9900
C4 H4B 0.9900
C5 C6 1.510(3)
C5 C17 1.533(4)
C5 C15 1.545(4)
C6 C7 1.390(4)
C7 C8 1.386(3)
C7 H7 0.9500
C8 C12 1.407(4)
C8 C9 1.517(4)
C9 C19 1.521(4)
C9 C10 1.537(4)
C9 C21 1.572(4)
C10 C11 1.541(4)
C10 H10A 0.9900
C10 H10B 0.9900
C11 C24 1.530(4)
C11 C23 1.541(4)
C11 C12 1.549(4)
C13 H13A 0.9800
C13 H13B 0.9800
C13 H13C 0.9800
C14 H14A 0.9800
C14 H14B 0.9800
C14 H14C 0.9800
C15 C16 1.503(5)
C15 H15A 0.9900
C15 H15B 0.9900
C16 H16A 0.9800
C16 H16B 0.9800
C16 H16C 0.9800
C17 C18 1.512(4)
C17 H17A 0.9900
C17 H17B 0.9900
C18 H18A 0.9800
C18 H18B 0.9800
C18 H18C 0.9800
C19 C20 1.508(5)
C19 H19A 0.9900
C19 H19B 0.9900
C20 H20A 0.9800
C20 H20B 0.9800
C20 H20C 0.9800
C21 C22 1.508(4)
C21 H21A 0.9900
C21 H21B 0.9900
C22 H22A 0.9800
C22 H22B 0.9800
C22 H22C 0.9800
C23 H23A 0.9800
C23 H23B 0.9800
C23 H23C 0.9800
C24 H24A 0.9800
C24 H24B 0.9800
C24 H24C 0.9800
C25 C26 1.365(4)
C25 H25 0.9500
C26 C27 1.411(3)
C26 H26 0.9500
C27 C28 1.417(4)
C28 C29 1.353(3)
C28 H28 0.9500
C29 H29 0.9500
C30A C31A 1.535(3)
C30A H30A 0.9900
C30A H30B 0.9900
C31A C32A 1.517(5)
C31A H31A 0.9900
C31A H31B 0.9900
C32A C33A 1.536(3)
C32A H32A 0.9900
C32A H32B 0.9900
C33A H33A 0.9900
C33A H33B 0.9900
C31B C32B 1.516(5)
C31B H31C 0.9900
C31B H31D 0.9900
C32B H32C 0.9900
C32B H32D 0.9900
C34 C35 1.378(5)
C34 C39 1.389(6)
C34 H34 0.9500
C35 C36 1.385(6)
C35 H35 0.9500
C36 C37 1.358(5)
C36 H36 0.9500
C37 C38 1.393(6)
C37 H37 0.9500
C38 C39 1.364(5)
C38 H38 0.9500
C39 H39 0.9500

loop_
_geom_torsion_atom_site_label_1
_geom_torsion_atom_site_label_2
_geom_torsion_atom_site_label_3
_geom_torsion_atom_site_label_4
_geom_torsion
C1 Si1 N1 C25 36.7(2)
Br1 Si1 N1 C25 147.8(2)
C1 Si1 N1 C29 -160.9(2)
Br1 Si1 N1 C29 -49.8(2)
N1 Si1 C1 C2 -113.81(18)
Br1 Si1 C1 C2 146.74(16)
N1 Si1 C1 C12 63.8(3)
Br1 Si1 C1 C12 -35.6(3)
C12 C1 C2 C6 -3.2(4)
Si1 C1 C2 C6 174.9(2)
C12 C1 C2 C3 -179.8(2)
Si1 C1 C2 C3 -1.7(4)
C6 C2 C3 C4 11.6(3)
C1 C2 C3 C4 -171.5(3)
C6 C2 C3 C14 -107.5(3)
C1 C2 C3 C14 69.5(4)
C6 C2 C3 C13 127.6(3)
C1 C2 C3 C13 -55.4(4)
C14 C3 C4 C5 98.8(3)
C13 C3 C4 C5 -142.3(2)
C2 C3 C4 C5 -19.2(3)
C3 C4 C5 C6 19.1(3)
C3 C4 C5 C17 136.6(2)
C3 C4 C5 C15 -98.7(3)
C1 C2 C6 C7 4.8(4)
C3 C2 C6 C7 -178.0(2)
C1 C2 C6 C5 -177.0(2)
C3 C2 C6 C5 0.2(3)
C17 C5 C6 C7 48.7(3)
C4 C5 C6 C7 166.3(3)
C15 C5 C6 C7 -78.5(3)
C17 C5 C6 C2 -129.4(2)
C4 C5 C6 C2 -11.8(3)
C15 C5 C6 C2 103.4(3)
C2 C6 C7 C8 -2.5(4)
C5 C6 C7 C8 179.5(2)
C6 C7 C8 C12 -1.2(4)
C6 C7 C8 C9 -178.8(2)
C7 C8 C9 C19 42.1(4)
C12 C8 C9 C19 -135.6(3)
C7 C8 C9 C10 163.2(3)
C12 C8 C9 C10 -14.5(3)
C7 C8 C9 C21 -80.7(3)
C12 C8 C9 C21 101.6(3)
C8 C9 C10 C11 24.9(3)
C19 C9 C10 C11 146.5(2)
C21 C9 C10 C11 -93.4(3)
C9 C10 C11 C24 -149.1(2)
C9 C10 C11 C23 91.6(3)
C9 C10 C11 C12 -26.2(3)
C7 C8 C12 C1 2.7(4)
C9 C8 C12 C1 -179.5(2)
C7 C8 C12 C11 -179.2(2)
C9 C8 C12 C11 -1.4(3)
C2 C1 C12 C8 -0.5(4)
Si1 C1 C12 C8 -178.06(19)
C2 C1 C12 C11 -178.1(2)
Si1 C1 C12 C11 4.3(4)
C24 C11 C12 C8 134.0(3)
C10 C11 C12 C8 16.7(3)
C23 C11 C12 C8 -100.7(3)
C24 C11 C12 C1 -48.1(4)
C10 C11 C12 C1 -165.5(3)
C23 C11 C12 C1 77.2(3)
C6 C5 C15 C16 68.9(4)
C17 C5 C15 C16 -57.0(4)
C4 C5 C15 C16 179.7(3)
C6 C5 C17 C18 178.3(3)
C4 C5 C17 C18 66.8(3)
C15 C5 C17 C18 -55.2(3)
C8 C9 C19 C20 48.7(4)
C10 C9 C19 C20 -64.8(4)
C21 C9 C19 C20 174.0(3)
C8 C9 C21 C22 54.4(4)
C19 C9 C21 C22 -71.8(3)
C10 C9 C21 C22 164.8(3)
C29 N1 C25 C26 -0.1(4)
Si1 N1 C25 C26 162.6(2)
N1 C25 C26 C27 -0.2(4)
C33A N2 C27 C26 177.1(2)
C30A N2 C27 C26 3.9(4)
C33A N2 C27 C28 -3.5(4)
C30A N2 C27 C28 -176.7(2)
C25 C26 C27 N2 -179.2(2)
C25 C26 C27 C28 1.3(4)
N2 C27 C28 C29 178.5(3)
C26 C27 C28 C29 -2.1(4)
C27 C28 C29 N1 1.9(4)
C25 N1 C29 C28 -0.7(4)
Si1 N1 C29 C28 -164.1(2)
C27 N2 C30A C31A -175.8(4)
C33A N2 C30A C31A 10.2(4)
N2 C30A C31A C32A -28.4(8)
C30A C31A C32A C33A 35.9(10)
C27 N2 C33A C32A -162.1(4)
C30A N2 C33A C32A 11.8(5)
C31A C32A C33A N2 -29.3(8)
C39 C34 C35 C36 1.4(5)
C34 C35 C36 C37 -2.2(5)
C35 C36 C37 C38 1.5(5)
C36 C37 C38 C39 0.0(5)
C37 C38 C39 C34 -0.8(5)
C35 C34 C39 C38 0.1(5)
